data_7014490
loop_
_publ_author_name
'Pogozhev, Dmitry'
'Baudron, St\'ephane A'
'Hosseini, Mir Wais'

_publ_section_title
;
 Dipyrrin based silver [2 + 2] metallamacrocycles.
;
_journal_issue 2
_journal_name_full 'Dalton transactions (Cambridge, England : 2003)'
_journal_page_first 437
_journal_page_last 445
_journal_paper_doi 10.1039/c0dt00907e
_journal_volume 40
_journal_year 2011
_chemical_formula_moiety 'C18 H14 N4'
_chemical_formula_sum 'C18 H14 N4'
_chemical_formula_weight 286.33
_chemical_name_systematic
;
?
;
_space_group_IT_number 15
_symmetry_cell_setting monoclinic
_symmetry_space_group_name_Hall '-C 2yc'
_symmetry_space_group_name_H-M 'C 1 2/c 1'
_atom_sites_solution_hydrogens geom
_atom_sites_solution_primary direct
_atom_sites_solution_secondary difmap
_audit_creation_method SHELXL-97
_cell_angle_alpha 90.00
_cell_angle_beta 108.777(2)
_cell_angle_gamma 90.00
_cell_formula_units_Z 8
_cell_length_a 12.8270(6)
_cell_length_b 12.5383(5)
_cell_length_c 18.6260(8)
_cell_measurement_reflns_used 2896
_cell_measurement_temperature 173(2)
_cell_measurement_theta_max 27.09
_cell_measurement_theta_min 2.35
_cell_volume 2836.2(2)
_computing_cell_refinement 'Bruker SAINT'
_computing_data_collection 'Bruker APEX2'
_computing_data_reduction 'Bruker SAINT'
_computing_molecular_graphics 'Bruker SHELXTL'
_computing_publication_material 'Bruker SHELXTL'
_computing_structure_refinement 'SHELXL-97 (Sheldrick, 2008)'
_computing_structure_solution 'SHELXS-97 (Sheldrick, 2008)'
_diffrn_ambient_temperature 173(2)
_diffrn_measured_fraction_theta_full 0.996
_diffrn_measured_fraction_theta_max 0.996
_diffrn_measurement_device_type 'Bruker APEX-II CCD'
_diffrn_measurement_method '\f and \w scans'
_diffrn_radiation_monochromator graphite
_diffrn_radiation_source 'fine-focus sealed tube'
_diffrn_radiation_type MoK\a
_diffrn_radiation_wavelength 0.71073
_diffrn_reflns_av_R_equivalents 0.0197
_diffrn_reflns_av_sigmaI/netI 0.0255
_diffrn_reflns_limit_h_max 16
_diffrn_reflns_limit_h_min -16
_diffrn_reflns_limit_k_max 16
_diffrn_reflns_limit_k_min -14
_diffrn_reflns_limit_l_max 24
_diffrn_reflns_limit_l_min -23
_diffrn_reflns_number 8513
_diffrn_reflns_theta_full 27.49
_diffrn_reflns_theta_max 27.49
_diffrn_reflns_theta_min 2.33
_exptl_absorpt_coefficient_mu 0.083
_exptl_absorpt_correction_T_max 0.9934
_exptl_absorpt_correction_T_min 0.9836
_exptl_absorpt_correction_type multi-scan
_exptl_absorpt_process_details sadabs
_exptl_crystal_colour yellow
_exptl_crystal_density_diffrn 1.341
_exptl_crystal_density_meas ?
_exptl_crystal_density_method 'not measured'
_exptl_crystal_description plate
_exptl_crystal_F_000 1200
_exptl_crystal_size_max 0.20
_exptl_crystal_size_mid 0.13
_exptl_crystal_size_min 0.08
_refine_diff_density_max 0.255
_refine_diff_density_min -0.292
_refine_diff_density_rms 0.039
_refine_ls_extinction_method none
_refine_ls_goodness_of_fit_ref 1.027
_refine_ls_hydrogen_treatment constr
_refine_ls_matrix_type full
_refine_ls_number_parameters 199
_refine_ls_number_reflns 3261
_refine_ls_number_restraints 0
_refine_ls_restrained_S_all 1.027
_refine_ls_R_factor_all 0.0552
_refine_ls_R_factor_gt 0.0435
_refine_ls_shift/su_max 0.001
_refine_ls_shift/su_mean 0.000
_refine_ls_structure_factor_coef Fsqd
_refine_ls_weighting_details 'calc w=1/[\s^2^(Fo^2^)+(0.0516P)^2^+1.9629P] where P=(Fo^2^+2Fc^2^)/3'
_refine_ls_weighting_scheme calc
_refine_ls_wR_factor_gt 0.1080
_refine_ls_wR_factor_ref 0.1154
_reflns_number_gt 2643
_reflns_number_total 3261
_reflns_threshold_expression >2sigma(I)
_cod_data_source_file C0DT00907E.TXT
_cod_data_source_block 3
_cod_depositor_comments
;
The following automatic conversions were performed:
'_symmetry_cell_setting' value 'Monoclinic' changed to 'monoclinic'
according to '/home/saulius/struct/CIF-dictionaries/cif_core.dic'
dictionary named 'cif_core.dic' version 2.4.1 from 2010-06-29.

Automatic conversion script
Id: cif_fix_enum 1555 2011-01-17 13:19:09Z saulius 

The following automatic conversions were performed:

'_exptl_crystal_density_meas' value 'not measured' was changed to '?'
- the value is perceived as not measured.

Automatic conversion script
Id: cif_fix_values 3008 2015-01-20 13:52:24Z robertas 
;
_cod_original_sg_symbol_H-M 'C2/c '
_cod_database_code 7014490

loop_
_symmetry_equiv_pos_as_xyz
'x, y, z'
'-x, y, -z+1/2'
'x+1/2, y+1/2, z'
'-x+1/2, y+1/2, -z+1/2'
'-x, -y, -z'
'x, -y, z-1/2'
'-x+1/2, -y+1/2, -z'
'x+1/2, -y+1/2, z-1/2'

loop_
_atom_site_label
_atom_site_type_symbol
_atom_site_fract_x
_atom_site_fract_y
_atom_site_fract_z
_atom_site_U_iso_or_equiv
_atom_site_adp_type
_atom_site_occupancy
_atom_site_symmetry_multiplicity
_atom_site_calc_flag
_atom_site_refinement_flags
_atom_site_disorder_assembly
_atom_site_disorder_group
C1 C 1.07129(13) 1.33308(12) 0.35813(9) 0.0371(4) Uani 1 1 d . . .
H1 H 1.0737 1.4057 0.3485 0.044 Uiso 1 1 calc R . .
C2 C 1.15938(13) 1.27314(12) 0.40362(9) 0.0359(3) Uani 1 1 d . . .
H2 H 1.2297 1.2981 0.4296 0.043 Uiso 1 1 calc R . .
C3 C 1.12220(12) 1.16961(11) 0.40280(8) 0.0311(3) Uani 1 1 d . . .
H3 H 1.1631 1.1118 0.4282 0.037 Uiso 1 1 calc R . .
C4 C 1.01107(11) 1.16767(11) 0.35647(7) 0.0270(3) Uani 1 1 d . . .
C5 C 0.93571(11) 1.08170(11) 0.33839(7) 0.0269(3) Uani 1 1 d . . .
C6 C 0.82478(12) 1.09209(11) 0.29546(8) 0.0294(3) Uani 1 1 d . . .
C7 C 0.74389(13) 1.01118(13) 0.26715(9) 0.0377(4) Uani 1 1 d . . .
H7 H 0.7535 0.9382 0.2756 0.045 Uiso 1 1 calc R . .
C8 C 0.64952(14) 1.06143(15) 0.22521(10) 0.0468(4) Uani 1 1 d . . .
H8 H 0.5826 1.0293 0.1993 0.056 Uiso 1 1 calc R . .
C9 C 0.67331(13) 1.17181(15) 0.22885(9) 0.0436(4) Uani 1 1 d . . .
H9 H 0.6226 1.2242 0.2052 0.052 Uiso 1 1 calc R . .
C10 C 0.98007(11) 0.97474(11) 0.36725(8) 0.0267(3) Uani 1 1 d . . .
C11 C 0.93786(12) 0.91719(11) 0.41569(8) 0.0302(3) Uani 1 1 d . . .
H11 H 0.8790 0.9446 0.4288 0.036 Uiso 1 1 calc R . .
C12 C 0.98259(12) 0.81978(11) 0.44451(8) 0.0297(3) Uani 1 1 d . . .
H12 H 0.9538 0.7822 0.4769 0.036 Uiso 1 1 calc R . .
C13 C 1.07036(11) 0.77767(10) 0.42530(7) 0.0257(3) Uani 1 1 d . . .
C14 C 1.11267(12) 0.83375(11) 0.37667(8) 0.0305(3) Uani 1 1 d . . .
H14 H 1.1709 0.8057 0.3633 0.037 Uiso 1 1 calc R . .
C15 C 1.06813(12) 0.93113(11) 0.34827(8) 0.0301(3) Uani 1 1 d . . .
H15 H 1.0972 0.9685 0.3159 0.036 Uiso 1 1 calc R . .
C16 C 1.18955(13) 0.61708(12) 0.43400(9) 0.0363(3) Uani 1 1 d . . .
H16 H 1.2182 0.6371 0.3961 0.044 Uiso 1 1 calc R . .
C17 C 1.09603(15) 0.62073(14) 0.51274(11) 0.0499(5) Uani 1 1 d . . .
H17 H 1.0498 0.6405 0.5400 0.060 Uiso 1 1 calc R . .
C18 C 1.15588(14) 0.53062(14) 0.52116(11) 0.0481(4) Uani 1 1 d . . .
H18 H 1.1569 0.4772 0.5560 0.058 Uiso 1 1 calc R . .
N1 N 0.98314(10) 1.27090(9) 0.33047(7) 0.0327(3) Uani 1 1 d . . .
H1A H 0.9196 1.2913 0.3014 0.039 Uiso 1 1 calc R . .
N2 N 0.77693(10) 1.19135(10) 0.27024(7) 0.0356(3) Uani 1 1 d . . .
N3 N 1.11678(10) 0.67765(9) 0.45583(7) 0.0288(3) Uani 1 1 d . . .
N4 N 1.21482(11) 0.52794(10) 0.47198(8) 0.0388(3) Uani 1 1 d . . .

loop_
_atom_site_aniso_label
_atom_site_aniso_U_11
_atom_site_aniso_U_22
_atom_site_aniso_U_33
_atom_site_aniso_U_23
_atom_site_aniso_U_13
_atom_site_aniso_U_12
C1 0.0408(9) 0.0299(7) 0.0418(8) 0.0043(6) 0.0151(7) -0.0042(6)
C2 0.0303(7) 0.0371(8) 0.0397(8) -0.0007(6) 0.0107(7) -0.0048(6)
C3 0.0296(7) 0.0320(7) 0.0327(7) 0.0017(6) 0.0115(6) 0.0020(6)
C4 0.0287(7) 0.0283(7) 0.0263(7) 0.0013(5) 0.0121(6) 0.0015(5)
C5 0.0298(7) 0.0300(7) 0.0243(6) -0.0016(5) 0.0136(6) 0.0022(6)
C6 0.0292(7) 0.0342(7) 0.0270(7) -0.0014(5) 0.0123(6) 0.0015(6)
C7 0.0343(8) 0.0411(9) 0.0399(8) -0.0067(7) 0.0150(7) -0.0032(7)
C8 0.0303(8) 0.0619(11) 0.0430(9) -0.0064(8) 0.0047(7) -0.0066(8)
C9 0.0309(8) 0.0575(10) 0.0374(8) 0.0061(7) 0.0038(7) 0.0057(7)
C10 0.0256(7) 0.0277(7) 0.0278(6) -0.0035(5) 0.0099(5) -0.0006(5)
C11 0.0280(7) 0.0308(7) 0.0370(7) -0.0031(6) 0.0178(6) 0.0014(6)
C12 0.0313(7) 0.0304(7) 0.0332(7) -0.0009(5) 0.0182(6) -0.0011(6)
C13 0.0239(6) 0.0254(6) 0.0275(6) -0.0041(5) 0.0078(5) -0.0004(5)
C14 0.0282(7) 0.0312(7) 0.0376(7) -0.0044(6) 0.0183(6) 0.0010(6)
C15 0.0308(7) 0.0315(7) 0.0330(7) -0.0006(6) 0.0173(6) -0.0008(6)
C16 0.0422(8) 0.0320(7) 0.0390(8) -0.0022(6) 0.0188(7) 0.0071(7)
C17 0.0462(10) 0.0508(10) 0.0665(12) 0.0223(9) 0.0370(9) 0.0139(8)
C18 0.0401(9) 0.0418(9) 0.0695(12) 0.0212(8) 0.0275(9) 0.0080(7)
N1 0.0312(6) 0.0306(6) 0.0346(6) 0.0059(5) 0.0082(5) 0.0027(5)
N2 0.0302(6) 0.0421(7) 0.0320(6) 0.0059(5) 0.0067(5) 0.0048(5)
N3 0.0268(6) 0.0271(6) 0.0339(6) -0.0013(5) 0.0120(5) 0.0004(5)
N4 0.0404(7) 0.0302(6) 0.0463(8) -0.0009(6) 0.0146(6) 0.0044(6)

loop_
_atom_type_symbol
_atom_type_description
_atom_type_scat_dispersion_real
_atom_type_scat_dispersion_imag
_atom_type_scat_source
C C 0.0033 0.0016 'International Tables Vol C Tables 4.2.6.8 and 6.1.1.4'
H H 0.0000 0.0000 'International Tables Vol C Tables 4.2.6.8 and 6.1.1.4'
N N 0.0061 0.0033 'International Tables Vol C Tables 4.2.6.8 and 6.1.1.4'

loop_
_geom_angle_atom_site_label_1
_geom_angle_atom_site_label_2
_geom_angle_atom_site_label_3
_geom_angle
_geom_angle_site_symmetry_1
_geom_angle_site_symmetry_3
_geom_angle_publ_flag
N1 C1 C2 109.90(13) . . ?
N1 C1 H1 125.1 . . ?
C2 C1 H1 125.1 . . ?
C3 C2 C1 106.89(14) . . ?
C3 C2 H2 126.6 . . ?
C1 C2 H2 126.6 . . ?
C2 C3 C4 107.49(13) . . ?
C2 C3 H3 126.3 . . ?
C4 C3 H3 126.3 . . ?
N1 C4 C3 107.11(12) . . ?
N1 C4 C5 123.22(13) . . ?
C3 C4 C5 129.65(13) . . ?
C6 C5 C4 123.90(13) . . ?
C6 C5 C10 119.46(12) . . ?
C4 C5 C10 116.64(12) . . ?
C5 C6 N2 122.07(13) . . ?
C5 C6 C7 129.19(14) . . ?
N2 C6 C7 108.68(13) . . ?
C8 C7 C6 106.80(15) . . ?
C8 C7 H7 126.6 . . ?
C6 C7 H7 126.6 . . ?
C7 C8 C9 106.64(15) . . ?
C7 C8 H8 126.7 . . ?
C9 C8 H8 126.7 . . ?
N2 C9 C8 111.65(15) . . ?
N2 C9 H9 124.2 . . ?
C8 C9 H9 124.2 . . ?
C11 C10 C15 118.35(13) . . ?
C11 C10 C5 121.15(12) . . ?
C15 C10 C5 120.46(12) . . ?
C12 C11 C10 120.65(12) . . ?
C12 C11 H11 119.7 . . ?
C10 C11 H11 119.7 . . ?
C11 C12 C13 120.31(12) . . ?
C11 C12 H12 119.8 . . ?
C13 C12 H12 119.8 . . ?
C14 C13 C12 119.64(13) . . ?
C14 C13 N3 120.34(12) . . ?
C12 C13 N3 120.01(12) . . ?
C15 C14 C13 119.88(12) . . ?
C15 C14 H14 120.1 . . ?
C13 C14 H14 120.1 . . ?
C14 C15 C10 121.17(12) . . ?
C14 C15 H15 119.4 . . ?
C10 C15 H15 119.4 . . ?
N4 C16 N3 112.92(13) . . ?
N4 C16 H16 123.5 . . ?
N3 C16 H16 123.5 . . ?
C18 C17 N3 106.33(14) . . ?
C18 C17 H17 126.8 . . ?
N3 C17 H17 126.8 . . ?
C17 C18 N4 111.18(14) . . ?
C17 C18 H18 124.4 . . ?
N4 C18 H18 124.4 . . ?
C1 N1 C4 108.60(12) . . ?
C1 N1 H1A 125.7 . . ?
C4 N1 H1A 125.7 . . ?
C9 N2 C6 106.24(13) . . ?
C16 N3 C17 105.20(12) . . ?
C16 N3 C13 127.54(12) . . ?
C17 N3 C13 127.25(12) . . ?
C16 N4 C18 104.37(13) . . ?

loop_
_geom_bond_atom_site_label_1
_geom_bond_atom_site_label_2
_geom_bond_distance
_geom_bond_site_symmetry_2
_geom_bond_publ_flag
C1 N1 1.333(2) . ?
C1 C2 1.394(2) . ?
C1 H1 0.9300 . ?
C2 C3 1.381(2) . ?
C2 H2 0.9300 . ?
C3 C4 1.409(2) . ?
C3 H3 0.9300 . ?
C4 N1 1.3879(17) . ?
C4 C5 1.4143(19) . ?
C5 C6 1.396(2) . ?
C5 C10 1.4881(19) . ?
C6 N2 1.4003(19) . ?
C6 C7 1.425(2) . ?
C7 C8 1.365(2) . ?
C7 H7 0.9300 . ?
C8 C9 1.414(3) . ?
C8 H8 0.9300 . ?
C9 N2 1.327(2) . ?
C9 H9 0.9300 . ?
C10 C11 1.3937(19) . ?
C10 C15 1.3988(18) . ?
C11 C12 1.382(2) . ?
C11 H11 0.9300 . ?
C12 C13 1.3906(18) . ?
C12 H12 0.9300 . ?
C13 C14 1.3878(19) . ?
C13 N3 1.4257(17) . ?
C14 C15 1.379(2) . ?
C14 H14 0.9300 . ?
C15 H15 0.9300 . ?
C16 N4 1.307(2) . ?
C16 N3 1.3630(18) . ?
C16 H16 0.9300 . ?
C17 C18 1.346(2) . ?
C17 N3 1.3730(19) . ?
C17 H17 0.9300 . ?
C18 N4 1.363(2) . ?
C18 H18 0.9300 . ?
N1 H1A 0.8600 . ?

loop_
_cod_related_entry_id
_cod_related_entry_database
_cod_related_entry_code
1 ChemSpider 30652773
